data_4106881
loop_
_publ_author_name
'Mar\'ia E. Moragues'
'Julio Esteban'
'Jos\'e Vicente Ros-Lis'
'Ram\'on Mart\'inez-M\'a\~nez'
'M. Dolores Marcos'
'Manuel Mart\'inez'
'Juan Soto'
'F\'elix Sancen\'on'

_publ_section_title
;
 Sensitive and Selective Chromogenic Sensing of Carbon Monoxide via
 Reversible Axial CO Coordination in Binuclear Rhodium Complexes
;
_journal_name_full 'Journal of the American Chemical Society'
_journal_page_first 15762
_journal_page_last 15772
_journal_paper_doi 10.1021/ja206251r
_journal_volume 133
_journal_year 2011
_chemical_compound_source 'synthesis as described'
_chemical_formula_moiety 'C42 H29 Cl3 F6 O5 P2 Rh2'
_chemical_formula_sum 'C42 H29 Cl3 F6 O5 P2 Rh2'
_chemical_formula_weight 1101.76
_chemical_name_common BINCF3
_chemical_name_systematic
;
 ?
;
_space_group_IT_number 14
_symmetry_cell_setting monoclinic
_symmetry_Int_Tables_number 14
_symmetry_space_group_name_Hall '-P 2ybc'
_symmetry_space_group_name_H-M 'P 1 21/c 1'
_atom_sites_solution_hydrogens geom
_atom_sites_solution_primary direct
_atom_sites_solution_secondary difmap
_audit_conform_dict_location ftp://ftp.iucr.org/pub/cif_core.dic
_audit_conform_dict_name cif_core.dic
_audit_conform_dict_version 2.3
_audit_creation_date 2011-04-07T16:24:19-00:00
_audit_creation_method 'WinGX routine CIF_UPDATE'
_cell_angle_alpha 90
_cell_angle_beta 110.490(2)
_cell_angle_gamma 90
_cell_formula_units_Z 4
_cell_length_a 10.0960(3)
_cell_length_b 21.7150(9)
_cell_length_c 21.0090(9)
_cell_measurement_reflns_used 9193
_cell_measurement_temperature 293(2)
_cell_measurement_theta_max 27.485
_cell_measurement_theta_min 0.998
_cell_measurement_wavelength 0.71073
_cell_volume 4314.5(3)
_computing_cell_refinement 'DENZO-SCALEPACK (Otwinowski, 1997)'
_computing_data_collection 'COLLECT (Nonius BV, 1997-2000)'
_computing_data_reduction 'DENZO-SCALEPACK (Otwinowski, 1997)'
_computing_molecular_graphics 'ORTEP3 for Windows (Farrugia,1997)'
_computing_publication_material 'PARST (Nardelli, 1995)'
_computing_structure_refinement 'SHELXL-97 (Sheldrick, 1997)'
_computing_structure_solution 'SHELXS86 (Sheldrick, 1986)'
_diffrn_ambient_temperature 293(2)
_diffrn_measured_fraction_theta_full 0.992
_diffrn_measured_fraction_theta_max 0.992
_diffrn_radiation_monochromator graphite
_diffrn_radiation_type MoK\a
_diffrn_radiation_wavelength 0.71073
_diffrn_reflns_av_R_equivalents 0.0955
_diffrn_reflns_av_unetI/netI 0.1501
_diffrn_reflns_limit_h_max 13
_diffrn_reflns_limit_h_min -13
_diffrn_reflns_limit_k_max 28
_diffrn_reflns_limit_k_min -26
_diffrn_reflns_limit_l_max 27
_diffrn_reflns_limit_l_min -27
_diffrn_reflns_number 17622
_diffrn_reflns_theta_full 27.5
_diffrn_reflns_theta_max 27.5
_diffrn_reflns_theta_min 1.4
_exptl_absorpt_coefficient_mu 1.095
_exptl_absorpt_correction_type none
_exptl_crystal_colour yellow
_exptl_crystal_density_diffrn 1.696
_exptl_crystal_description prismatic
_exptl_crystal_F_000 2184
_exptl_crystal_size_max 0.1
_exptl_crystal_size_mid 0.08
_exptl_crystal_size_min 0.03
_refine_diff_density_max 0.803
_refine_diff_density_min -1.004
_refine_diff_density_rms 0.239
_refine_ls_extinction_coef 0.0064(4)
_refine_ls_extinction_expression Fc^*^=kFc[1+0.001xFc^2^\l^3^/sin(2\q)]^-1/4^
_refine_ls_extinction_method SHELXL
_refine_ls_goodness_of_fit_ref 0.988
_refine_ls_hydrogen_treatment mixed
_refine_ls_matrix_type full
_refine_ls_number_parameters 598
_refine_ls_number_reflns 9827
_refine_ls_number_restraints 0
_refine_ls_restrained_S_all 0.988
_refine_ls_R_factor_all 0.1711
_refine_ls_R_factor_gt 0.0634
_refine_ls_shift/su_max 0.003
_refine_ls_shift/su_mean 0
_refine_ls_structure_factor_coef Fsqd
_refine_ls_weighting_details 'calc w=1/[\s^2^(Fo^2^)+(0.0903P)^2^+0.0000P] where P=(Fo^2^+2Fc^2^)/3'
_refine_ls_weighting_scheme calc
_refine_ls_wR_factor_gt 0.1368
_refine_ls_wR_factor_ref 0.2019
_reflns_number_gt 4365
_reflns_number_total 9827
_reflns_threshold_expression >2sigma(I)
_cod_data_source_file ja206251r_si_001.cif
_cod_data_source_block shelxl_cor
_cod_original_sg_symbol_Hall '-P 2yn'
_cod_database_code 4106881

loop_
_symmetry_equiv_pos_as_xyz
'x, y, z'
'-x, y+1/2, -z+1/2'
'-x, -y, -z'
'x, -y-1/2, z-1/2'

loop_
_atom_site_label
_atom_site_type_symbol
_atom_site_fract_x
_atom_site_fract_y
_atom_site_fract_z
_atom_site_U_iso_or_equiv
_atom_site_adp_type
_atom_site_occupancy
_atom_site_symmetry_multiplicity
_atom_site_calc_flag
_atom_site_refinement_flags
_atom_site_disorder_assembly
_atom_site_disorder_group
Rh1 Rh 0.71610(6) 0.10893(3) 0.84533(3) 0.0474(2) Uani 1 1 d . . .
Rh2 Rh 0.69872(6) 0.08904(3) 0.72385(3) 0.0454(2) Uani 1 1 d . . .
P2 P 0.5104(2) 0.14951(10) 0.69024(12) 0.0489(5) Uani 1 1 d . . .
P1 P 0.9023(2) 0.17015(10) 0.85389(12) 0.0508(6) Uani 1 1 d . . .
Cl1 Cl 0.5199(3) -0.07356(15) 0.5652(2) 0.1144(12) Uani 1 1 d . . .
Cl2 Cl 0.8164(3) -0.09688(15) 0.6131(2) 0.1148(12) Uani 1 1 d . . .
Cl3 Cl 0.7138(3) 0.02808(12) 0.60364(14) 0.0785(7) Uani 1 1 d . . .
O1 O 0.5409(5) 0.0452(3) 0.8240(3) 0.0568(15) Uani 1 1 d . . .
O2 O 0.5823(5) 0.0066(2) 0.7331(3) 0.0517(14) Uani 1 1 d . . .
O3 O 0.8386(6) 0.0229(2) 0.8628(3) 0.0563(15) Uani 1 1 d . . .
O4 O 0.8736(5) 0.0266(3) 0.7625(3) 0.0567(15) Uani 1 1 d . . .
O5 O 0.7380(8) 0.1077(4) 0.9949(4) 0.104(3) Uani 1 1 d . . .
C1 C 0.9043(8) 0.1928(4) 0.7713(5) 0.055(2) Uani 1 1 d . . .
C2 C 0.8195(8) 0.1592(4) 0.7161(4) 0.047(2) Uani 1 1 d . . .
C3 C 0.8245(9) 0.1757(4) 0.6522(5) 0.058(2) Uani 1 1 d . . .
H3 H 0.7674 0.1546 0.6138 0.07 Uiso 1 1 calc R . .
C4 C 0.9103(10) 0.2215(5) 0.6447(6) 0.070(3) Uani 1 1 d . . .
H4 H 0.9134 0.2306 0.602 0.085 Uiso 1 1 calc R . .
C5 C 0.9936(11) 0.2546(5) 0.7018(6) 0.083(3) Uani 1 1 d . . .
H5 H 1.0505 0.2866 0.6966 0.1 Uiso 1 1 calc R . .
C6 C 0.9923(9) 0.2404(4) 0.7655(5) 0.070(3) Uani 1 1 d . . .
H6 H 1.0484 0.262 0.8036 0.084 Uiso 1 1 calc R . .
C7 C 0.5312(8) 0.0050(4) 0.7802(5) 0.052(2) Uani 1 1 d . A .
C8 C 0.4539(14) -0.0532(6) 0.7860(8) 0.081(3) Uani 1 1 d . . .
F1 F 0.359(3) -0.0479(8) 0.8081(18) 0.145(14) Uani 0.64(4) 1 d P A 1
F2 F 0.5469(18) -0.0960(7) 0.8201(14) 0.129(10) Uani 0.64(4) 1 d P A 1
F3 F 0.401(3) -0.0791(9) 0.7284(11) 0.135(11) Uani 0.64(4) 1 d P A 1
F1B F 0.465(6) -0.1037(11) 0.753(3) 0.139(19) Uani 0.36(4) 1 d P A 2
F2B F 0.305(3) -0.043(2) 0.743(3) 0.16(2) Uani 0.36(4) 1 d P A 2
F3B F 0.456(5) -0.0639(15) 0.8464(11) 0.104(18) Uani 0.36(4) 1 d P A 2
C9 C 0.8857(8) 0.0033(4) 0.8187(5) 0.055(2) Uani 1 1 d . B .
C10 C 0.9663(14) -0.0578(5) 0.8337(7) 0.076(3) Uani 1 1 d . . .
F4 F 1.077(3) -0.0579(9) 0.8193(19) 0.138(13) Uani 0.72(5) 1 d P B 1
F5 F 0.877(3) -0.0998(8) 0.7938(16) 0.157(11) Uani 0.72(5) 1 d P B 1
F6 F 0.993(4) -0.0773(12) 0.8956(10) 0.125(12) Uani 0.72(5) 1 d P B 1
F6B F 0.979(9) -0.086(3) 0.785(2) 0.14(3) Uani 0.28(5) 1 d P B 2
F4B F 0.905(7) -0.098(2) 0.852(6) 0.14(4) Uani 0.28(5) 1 d P B 2
F5B F 1.102(7) -0.0535(18) 0.874(4) 0.18(4) Uani 0.28(5) 1 d P B 2
C11 C 0.4969(8) 0.1963(4) 0.7586(5) 0.052(2) Uani 1 1 d . . .
C12 C 0.5860(8) 0.1834(4) 0.8257(4) 0.050(2) Uani 1 1 d . . .
C13 C 0.5728(9) 0.2216(4) 0.8758(5) 0.064(2) Uani 1 1 d . . .
H13 H 0.63 0.2144 0.9206 0.077 Uiso 1 1 calc R . .
C14 C 0.4781(10) 0.2698(4) 0.8619(6) 0.075(3) Uani 1 1 d . . .
H14 H 0.4735 0.2944 0.8973 0.09 Uiso 1 1 calc R . .
C15 C 0.3918(10) 0.2820(4) 0.7976(6) 0.068(3) Uani 1 1 d . . .
H15 H 0.327 0.3141 0.7887 0.082 Uiso 1 1 calc R . .
C16 C 0.4016(9) 0.2455(4) 0.7450(5) 0.066(3) Uani 1 1 d . . .
H16 H 0.3444 0.2539 0.7004 0.08 Uiso 1 1 calc R . .
C20 C 0.7324(9) 0.1098(4) 0.9415(6) 0.067(3) Uani 1 1 d . . .
C21 C 1.0662(8) 0.1271(4) 0.8965(5) 0.058(2) Uani 1 1 d . . .
C22 C 1.1644(9) 0.1188(4) 0.8640(5) 0.068(3) Uani 1 1 d . . .
H22 H 1.1486 0.1361 0.8215 0.082 Uiso 1 1 calc R . .
C23 C 1.2866(11) 0.0843(6) 0.8958(8) 0.093(4) Uani 1 1 d . . .
H23 H 1.3542 0.0793 0.8755 0.111 Uiso 1 1 calc R . .
C24 C 1.3043(12) 0.0586(6) 0.9561(8) 0.104(4) Uani 1 1 d . . .
H24 H 1.3848 0.0349 0.9765 0.124 Uiso 1 1 calc R . .
C25 C 1.2109(11) 0.0652(5) 0.9890(6) 0.088(3) Uani 1 1 d . . .
H25 H 1.2272 0.0471 1.0312 0.106 Uiso 1 1 calc R . .
C26 C 1.0875(9) 0.1007(4) 0.9567(6) 0.071(3) Uani 1 1 d . . .
H26 H 1.0208 0.1057 0.9776 0.085 Uiso 1 1 calc R . .
C31 C 0.3477(8) 0.1033(4) 0.6598(5) 0.056(2) Uani 1 1 d . . .
C32 C 0.2431(9) 0.1072(4) 0.6882(5) 0.070(3) Uani 1 1 d . . .
H32 H 0.2511 0.1348 0.7232 0.084 Uiso 1 1 calc R . .
C33 C 0.1255(10) 0.0687(6) 0.6634(7) 0.088(4) Uani 1 1 d . . .
H33 H 0.0542 0.0713 0.6817 0.105 Uiso 1 1 calc R . .
C34 C 0.1132(11) 0.0278(5) 0.6131(6) 0.085(3) Uani 1 1 d . . .
H34 H 0.0355 0.0016 0.5982 0.102 Uiso 1 1 calc R . .
C35 C 0.2132(11) 0.0251(5) 0.5847(6) 0.084(3) Uani 1 1 d . . .
H35 H 0.2018 -0.0016 0.5485 0.101 Uiso 1 1 calc R . .
C36 C 0.3329(9) 0.0614(4) 0.6085(5) 0.065(3) Uani 1 1 d . . .
H36 H 0.4036 0.0576 0.5899 0.078 Uiso 1 1 calc R . .
C41 C 0.9201(8) 0.2423(4) 0.9013(5) 0.055(2) Uani 1 1 d . . .
C42 C 1.0094(9) 0.2494(4) 0.9670(5) 0.066(3) Uani 1 1 d . . .
H42 H 1.0653 0.2164 0.9893 0.079 Uiso 1 1 calc R . .
C43 C 1.0179(9) 0.3054(5) 1.0010(5) 0.068(3) Uani 1 1 d . . .
H43 H 1.08 0.3097 1.0455 0.082 Uiso 1 1 calc R . .
C44 C 0.9354(11) 0.3531(5) 0.9690(6) 0.085(3) Uani 1 1 d . . .
H44 H 0.9393 0.3901 0.9919 0.102 Uiso 1 1 calc R . .
C45 C 0.8466(11) 0.3475(4) 0.9033(6) 0.082(3) Uani 1 1 d . . .
H45 H 0.7919 0.3809 0.8814 0.098 Uiso 1 1 calc R . .
C46 C 0.8373(10) 0.2922(4) 0.8691(5) 0.073(3) Uani 1 1 d . . .
H46 H 0.7757 0.2885 0.8244 0.088 Uiso 1 1 calc R . .
C51 C 0.4897(9) 0.2059(4) 0.6227(5) 0.059(2) Uani 1 1 d . . .
C52 C 0.5709(10) 0.2599(4) 0.6391(5) 0.070(3) Uani 1 1 d . . .
H52 H 0.6324 0.2667 0.6833 0.084 Uiso 1 1 calc R . .
C53 C 0.5581(13) 0.3029(5) 0.5884(7) 0.087(3) Uani 1 1 d . . .
H53 H 0.613 0.3385 0.5981 0.105 Uiso 1 1 calc R . .
C54 C 0.4641(14) 0.2929(6) 0.5239(7) 0.092(4) Uani 1 1 d . . .
H54 H 0.4562 0.3219 0.4902 0.111 Uiso 1 1 calc R . .
C55 C 0.3825(11) 0.2414(6) 0.5082(6) 0.087(3) Uani 1 1 d . . .
H55 H 0.3174 0.2361 0.4645 0.105 Uiso 1 1 calc R . .
C56 C 0.3961(9) 0.1976(5) 0.5564(5) 0.069(3) Uani 1 1 d . . .
H56 H 0.3425 0.1617 0.545 0.082 Uiso 1 1 calc R . .
C60 C 0.6835(9) -0.0491(4) 0.6192(5) 0.068(3) Uani 1 1 d . . .
H60 H 0.6838 -0.0519 0.6658 0.081 Uiso 1 1 calc R . .

loop_
_atom_site_aniso_label
_atom_site_aniso_U_11
_atom_site_aniso_U_22
_atom_site_aniso_U_33
_atom_site_aniso_U_23
_atom_site_aniso_U_13
_atom_site_aniso_U_12
Rh1 0.0525(4) 0.0458(4) 0.0473(4) 0.0019(3) 0.0215(3) 0.0014(3)
Rh2 0.0490(4) 0.0421(4) 0.0482(4) 0.0001(3) 0.0210(3) 0.0017(3)
P2 0.0503(12) 0.0477(13) 0.0500(15) 0.0023(10) 0.0193(10) 0.0054(9)
P1 0.0519(12) 0.0499(14) 0.0514(15) -0.0020(11) 0.0191(11) -0.0045(10)
Cl1 0.097(2) 0.080(2) 0.148(3) -0.015(2) 0.021(2) -0.0105(16)
Cl2 0.105(2) 0.090(2) 0.155(3) -0.013(2) 0.052(2) 0.0220(17)
Cl3 0.0954(17) 0.0667(17) 0.0755(19) 0.0011(13) 0.0325(15) -0.0053(13)
O1 0.063(3) 0.052(4) 0.067(4) 0.001(3) 0.037(3) -0.007(3)
O2 0.059(3) 0.043(3) 0.057(4) -0.004(3) 0.025(3) -0.006(2)
O3 0.071(4) 0.045(3) 0.055(4) 0.011(3) 0.025(3) 0.011(3)
O4 0.056(3) 0.057(4) 0.059(4) 0.000(3) 0.023(3) 0.012(3)
O5 0.124(6) 0.138(8) 0.054(5) 0.019(5) 0.037(5) 0.036(5)
C1 0.060(5) 0.050(5) 0.066(7) -0.002(5) 0.035(5) -0.005(4)
C2 0.055(5) 0.040(5) 0.050(6) -0.004(4) 0.023(4) -0.001(4)
C3 0.072(5) 0.062(6) 0.049(6) 0.003(4) 0.032(5) 0.002(4)
C4 0.094(7) 0.066(7) 0.074(8) 0.009(6) 0.057(6) -0.001(5)
C5 0.099(8) 0.062(7) 0.112(11) 0.021(7) 0.066(8) -0.003(6)
C6 0.082(6) 0.062(6) 0.067(7) -0.003(5) 0.027(5) -0.028(5)
C7 0.056(5) 0.034(5) 0.067(7) 0.002(4) 0.022(5) 0.001(4)
C8 0.091(8) 0.068(9) 0.092(11) -0.008(8) 0.042(8) -0.019(7)
F1 0.13(2) 0.106(14) 0.25(4) -0.04(2) 0.14(2) -0.048(15)
F2 0.127(12) 0.070(9) 0.18(2) 0.062(11) 0.046(12) -0.006(8)
F3 0.19(3) 0.052(13) 0.138(16) 0.001(11) 0.030(15) -0.063(15)
F1B 0.24(4) 0.025(12) 0.19(5) 0.040(18) 0.13(4) 0.038(17)
F2B 0.062(14) 0.11(3) 0.25(5) 0.08(3) -0.02(2) -0.020(13)
F3B 0.15(3) 0.10(2) 0.054(14) 0.032(11) 0.029(15) -0.07(3)
C9 0.059(5) 0.038(5) 0.066(7) -0.002(5) 0.019(5) 0.008(4)
C10 0.086(9) 0.053(7) 0.087(11) 0.000(7) 0.028(8) 0.007(6)
F4 0.079(13) 0.140(14) 0.21(3) 0.066(17) 0.072(16) 0.066(11)
F5 0.146(18) 0.056(8) 0.20(2) -0.028(11) -0.029(17) 0.024(9)
F6 0.17(3) 0.122(17) 0.088(11) 0.046(9) 0.044(11) 0.095(17)
F6B 0.13(5) 0.12(4) 0.13(3) -0.04(3) 0.00(3) 0.09(4)
F4B 0.11(4) 0.08(3) 0.23(11) 0.03(4) 0.06(5) 0.01(2)
F5B 0.13(4) 0.09(2) 0.16(6) 0.00(3) -0.12(4) 0.05(2)
C11 0.061(5) 0.044(5) 0.055(6) 0.006(4) 0.027(4) 0.006(4)
C12 0.064(5) 0.045(5) 0.048(6) 0.003(4) 0.028(4) -0.002(4)
C13 0.089(6) 0.054(6) 0.054(6) -0.003(5) 0.030(5) 0.017(5)
C14 0.097(7) 0.061(7) 0.082(9) -0.009(6) 0.049(7) 0.001(6)
C15 0.071(6) 0.057(6) 0.077(8) 0.002(6) 0.026(6) 0.018(5)
C16 0.074(6) 0.055(6) 0.070(7) -0.002(5) 0.024(5) 0.020(5)
C20 0.068(6) 0.067(7) 0.062(7) 0.001(6) 0.018(5) 0.012(5)
C21 0.057(5) 0.059(6) 0.062(7) 0.005(5) 0.026(5) 0.003(4)
C22 0.062(6) 0.065(6) 0.075(7) -0.007(5) 0.020(5) 0.002(5)
C23 0.073(7) 0.084(9) 0.127(12) -0.025(8) 0.042(8) 0.001(6)
C24 0.073(7) 0.092(10) 0.139(14) -0.011(9) 0.028(9) 0.019(6)
C25 0.076(7) 0.081(8) 0.089(9) 0.019(6) 0.005(6) 0.011(6)
C26 0.060(6) 0.068(7) 0.080(8) 0.009(6) 0.019(5) 0.004(5)
C31 0.050(5) 0.055(6) 0.056(6) 0.004(5) 0.011(4) 0.014(4)
C32 0.066(6) 0.074(7) 0.077(7) 0.003(5) 0.033(5) 0.005(5)
C33 0.054(6) 0.104(9) 0.119(11) 0.014(8) 0.047(6) 0.002(6)
C34 0.072(7) 0.067(8) 0.104(10) -0.005(7) 0.016(7) -0.014(5)
C35 0.081(7) 0.075(8) 0.088(9) -0.018(6) 0.019(6) -0.007(6)
C36 0.067(6) 0.059(6) 0.070(7) -0.003(5) 0.024(5) -0.004(5)
C41 0.050(5) 0.067(6) 0.049(6) -0.005(5) 0.019(4) -0.005(4)
C42 0.067(6) 0.060(6) 0.071(7) -0.009(5) 0.023(5) -0.003(5)
C43 0.064(6) 0.083(8) 0.053(7) -0.017(6) 0.014(5) -0.021(5)
C44 0.094(8) 0.065(8) 0.098(10) -0.028(7) 0.037(7) -0.011(6)
C45 0.095(7) 0.043(6) 0.097(9) -0.015(6) 0.020(7) -0.001(5)
C46 0.083(6) 0.056(6) 0.067(7) -0.006(5) 0.009(5) -0.003(5)
C51 0.061(5) 0.059(6) 0.062(7) -0.002(5) 0.030(5) 0.011(4)
C52 0.107(7) 0.041(6) 0.075(7) 0.002(5) 0.049(6) 0.005(5)
C53 0.132(9) 0.050(6) 0.108(11) 0.017(7) 0.076(9) 0.013(6)
C54 0.125(10) 0.100(10) 0.074(9) 0.037(7) 0.062(8) 0.049(8)
C55 0.080(7) 0.112(10) 0.070(8) 0.029(7) 0.024(6) 0.014(7)
C56 0.070(6) 0.084(8) 0.052(7) 0.013(6) 0.022(5) 0.007(5)
C60 0.091(6) 0.055(6) 0.064(7) -0.014(5) 0.036(5) -0.009(5)

loop_
_atom_type_symbol
_atom_type_description
_atom_type_scat_dispersion_real
_atom_type_scat_dispersion_imag
_atom_type_scat_source
C C 0.0033 0.0016 'International Tables Vol C Tables 4.2.6.8 and 6.1.1.4'
H H 0 0 'International Tables Vol C Tables 4.2.6.8 and 6.1.1.4'
Rh Rh -1.1178 0.9187 'International Tables Vol C Tables 4.2.6.8 and 6.1.1.4'
P P 0.1023 0.0942 'International Tables Vol C Tables 4.2.6.8 and 6.1.1.4'
O O 0.0106 0.006 'International Tables Vol C Tables 4.2.6.8 and 6.1.1.4'
F F 0.0171 0.0103 'International Tables Vol C Tables 4.2.6.8 and 6.1.1.4'
Cl Cl 0.1484 0.1585 'International Tables Vol C Tables 4.2.6.8 and 6.1.1.4'

loop_
_geom_angle_atom_site_label_1
_geom_angle_atom_site_label_2
_geom_angle_atom_site_label_3
_geom_angle
C20 Rh1 C12 91.0(3)
C20 Rh1 O1 89.3(3)
C12 Rh1 O1 92.5(3)
C20 Rh1 O3 89.8(3)
C12 Rh1 O3 174.5(3)
O1 Rh1 O3 82.1(2)
C20 Rh1 P1 98.3(3)
C12 Rh1 P1 90.5(2)
O1 Rh1 P1 171.81(17)
O3 Rh1 P1 94.77(15)
C20 Rh1 Rh2 170.7(3)
C12 Rh1 Rh2 96.8(2)
O1 Rh1 Rh2 85.36(16)
O3 Rh1 Rh2 81.96(16)
P1 Rh1 Rh2 86.72(6)
C2 Rh2 O4 93.9(3)
C2 Rh2 O2 174.8(2)
O4 Rh2 O2 81.1(2)
C2 Rh2 P2 90.1(2)
O4 Rh2 P2 174.92(17)
O2 Rh2 P2 94.91(14)
C2 Rh2 Rh1 97.1(2)
O4 Rh2 Rh1 88.22(16)
O2 Rh2 Rh1 84.23(15)
P2 Rh2 Rh1 88.23(6)
C11 P2 C51 102.8(4)
C11 P2 C31 106.1(4)
C51 P2 C31 104.5(4)
C11 P2 Rh2 112.1(3)
C51 P2 Rh2 119.8(3)
C31 P2 Rh2 110.5(3)
C1 P1 C41 104.9(4)
C1 P1 C21 107.1(4)
C41 P1 C21 105.7(4)
C1 P1 Rh1 111.8(3)
C41 P1 Rh1 117.9(3)
C21 P1 Rh1 108.8(3)
C7 O1 Rh1 116.6(5)
C7 O2 Rh2 118.1(5)
C9 O3 Rh1 120.0(5)
C9 O4 Rh2 114.1(5)
C2 C1 C6 122.9(8)
C2 C1 P1 116.7(6)
C6 C1 P1 120.3(7)
C1 C2 C3 116.6(7)
C1 C2 Rh2 123.4(6)
C3 C2 Rh2 119.9(6)
C4 C3 C2 122.1(9)
C4 C3 H3 119
C2 C3 H3 119
C3 C4 C5 119.5(9)
C3 C4 H4 120.2
C5 C4 H4 120.2
C6 C5 C4 120.6(9)
C6 C5 H5 119.7
C4 C5 H5 119.7
C5 C6 C1 118.2(9)
C5 C6 H6 120.9
C1 C6 H6 120.9
O1 C7 O2 127.5(7)
O1 C7 C8 115.8(9)
O2 C7 C8 116.7(9)
F1 C8 F3 106.4(18)
F1 C8 F3B 51.6(15)
F3 C8 F3B 135.9(16)
F1 C8 F1B 120(2)
F3 C8 F1B 39(2)
F3B C8 F1B 113(2)
F1 C8 F2 111.2(19)
F3 C8 F2 100.7(16)
F3B C8 F2 65.0(19)
F1B C8 F2 62.0(19)
F1 C8 F2B 56.1(19)
F3 C8 F2B 59(2)
F3B C8 F2B 107(3)
F1B C8 F2B 93(3)
F2 C8 F2B 143.4(17)
F1 C8 C7 116.9(12)
F3 C8 C7 110.6(12)
F3B C8 C7 113.5(15)
F1B C8 C7 120.9(17)
F2 C8 C7 109.8(11)
F2B C8 C7 106.1(15)
O4 C9 O3 128.7(8)
O4 C9 C10 114.4(9)
O3 C9 C10 116.9(9)
F4B C10 F6B 96(4)
F4B C10 F4 132(2)
F6B C10 F4 56(3)
F4B C10 F6 53(4)
F6B C10 F6 128(2)
F4 C10 F6 110.6(15)
F4B C10 F5B 112(4)
F6B C10 F5B 100(4)
F4 C10 F5B 49(4)
F6 C10 F5B 66(4)
F4B C10 F5 53(4)
F6B C10 F5 52(3)
F4 C10 F5 108(2)
F6 C10 F5 105(2)
F5B C10 F5 139(2)
F4B C10 C9 113(2)
F6B C10 C9 118(2)
F4 C10 C9 114.0(12)
F6 C10 C9 113.4(11)
F5B C10 C9 115.1(19)
F5 C10 C9 105.5(15)
C16 C11 C12 120.6(8)
C16 C11 P2 120.4(7)
C12 C11 P2 119.0(6)
C13 C12 C11 116.4(8)
C13 C12 Rh1 123.4(7)
C11 C12 Rh1 120.2(6)
C14 C13 C12 122.6(9)
C14 C13 H13 118.7
C12 C13 H13 118.7
C15 C14 C13 121.1(9)
C15 C14 H14 119.5
C13 C14 H14 119.5
C14 C15 C16 118.8(9)
C14 C15 H15 120.6
C16 C15 H15 120.6
C15 C16 C11 120.5(9)
C15 C16 H16 119.8
C11 C16 H16 119.8
O5 C20 Rh1 176.6(10)
C26 C21 C22 120.0(8)
C26 C21 P1 119.9(7)
C22 C21 P1 120.0(7)
C23 C22 C21 119.6(10)
C23 C22 H22 120.2
C21 C22 H22 120.2
C24 C23 C22 118.7(11)
C24 C23 H23 120.6
C22 C23 H23 120.6
C23 C24 C25 123.5(11)
C23 C24 H24 118.3
C25 C24 H24 118.3
C24 C25 C26 117.5(11)
C24 C25 H25 121.2
C26 C25 H25 121.2
C21 C26 C25 120.7(10)
C21 C26 H26 119.7
C25 C26 H26 119.7
C36 C31 C32 119.2(8)
C36 C31 P2 118.1(7)
C32 C31 P2 122.7(7)
C31 C32 C33 118.7(10)
C31 C32 H32 120.7
C33 C32 H32 120.7
C34 C33 C32 121.2(9)
C34 C33 H33 119.4
C32 C33 H33 119.4
C35 C34 C33 119.9(10)
C35 C34 H34 120
C33 C34 H34 120
C34 C35 C36 120.8(10)
C34 C35 H35 119.6
C36 C35 H35 119.6
C31 C36 C35 120.1(9)
C31 C36 H36 120
C35 C36 H36 120
C42 C41 C46 118.5(9)
C42 C41 P1 123.3(7)
C46 C41 P1 118.2(7)
C41 C42 C43 120.9(9)
C41 C42 H42 119.5
C43 C42 H42 119.5
C44 C43 C42 119.7(10)
C44 C43 H43 120.2
C42 C43 H43 120.2
C43 C44 C45 120.5(10)
C43 C44 H44 119.8
C45 C44 H44 119.8
C44 C45 C46 120.3(10)
C44 C45 H45 119.8
C46 C45 H45 119.8
C45 C46 C41 120.1(10)
C45 C46 H46 119.9
C41 C46 H46 119.9
C56 C51 C52 119.2(9)
C56 C51 P2 122.7(7)
C52 C51 P2 118.1(7)
C53 C52 C51 119.0(10)
C53 C52 H52 120.5
C51 C52 H52 120.5
C54 C53 C52 119.7(11)
C54 C53 H53 120.1
C52 C53 H53 120.1
C55 C54 C53 121.4(11)
C55 C54 H54 119.3
C53 C54 H54 119.3
C54 C55 C56 120.0(11)
C54 C55 H55 120
C56 C55 H55 120
C55 C56 C51 120.6(10)
C55 C56 H56 119.7
C51 C56 H56 119.7
Cl1 C60 Cl2 110.7(5)
Cl1 C60 Cl3 111.1(6)
Cl2 C60 Cl3 111.5(5)
Cl1 C60 H60 107.8
Cl2 C60 H60 107.8
Cl3 C60 H60 107.8

loop_
_geom_bond_atom_site_label_1
_geom_bond_atom_site_label_2
_geom_bond_distance
Rh1 C20 1.970(11)
Rh1 C12 2.032(8)
Rh1 O1 2.166(5)
Rh1 O3 2.200(5)
Rh1 P1 2.257(2)
Rh1 Rh2 2.5334(10)
Rh2 C2 1.994(8)
Rh2 O4 2.148(5)
Rh2 O2 2.188(5)
Rh2 P2 2.213(2)
P2 C11 1.803(9)
P2 C51 1.831(9)
P2 C31 1.838(9)
P1 C1 1.811(9)
P1 C41 1.832(9)
P1 C21 1.838(9)
Cl1 C60 1.728(9)
Cl2 C60 1.736(9)
Cl3 C60 1.755(9)
O1 C7 1.247(10)
O2 C7 1.266(9)
O3 C9 1.254(10)
O4 C9 1.250(10)
O5 C20 1.104(11)
C1 C2 1.383(11)
C1 C6 1.396(11)
C2 C3 1.407(11)
C3 C4 1.364(12)
C3 H3 0.93
C4 C5 1.399(14)
C4 H4 0.93
C5 C6 1.379(13)
C5 H5 0.93
C6 H6 0.93
C7 C8 1.511(13)
C8 F1 1.209(15)
C8 F3 1.270(19)
C8 F3B 1.28(3)
C8 F1B 1.32(4)
C8 F2 1.338(19)
C8 F2B 1.47(3)
C9 C10 1.531(13)
C10 F4B 1.20(5)
C10 F6B 1.23(4)
C10 F4 1.253(16)
C10 F6 1.303(18)
C10 F5B 1.33(4)
C10 F5 1.35(2)
C11 C16 1.399(11)
C11 C12 1.409(11)
C12 C13 1.383(11)
C13 C14 1.379(12)
C13 H13 0.93
C14 C15 1.352(13)
C14 H14 0.93
C15 C16 1.391(12)
C15 H15 0.93
C16 H16 0.93
C21 C26 1.336(12)
C21 C22 1.398(11)
C22 C23 1.398(14)
C22 H22 0.93
C23 C24 1.337(16)
C23 H23 0.93
C24 C25 1.359(15)
C24 H24 0.93
C25 C26 1.420(13)
C25 H25 0.93
C26 H26 0.93
C31 C36 1.378(12)
C31 C32 1.386(11)
C32 C33 1.394(14)
C32 H32 0.93
C33 C34 1.353(14)
C33 H33 0.93
C34 C35 1.342(13)
C34 H34 0.93
C35 C36 1.382(12)
C35 H35 0.93
C36 H36 0.93
C41 C42 1.366(12)
C41 C46 1.391(12)
C42 C43 1.398(12)
C42 H42 0.93
C43 C44 1.353(13)
C43 H43 0.93
C44 C45 1.363(14)
C44 H44 0.93
C45 C46 1.385(12)
C45 H45 0.93
C46 H46 0.93
C51 C56 1.395(12)
C51 C52 1.402(12)
C52 C53 1.389(13)
C52 H52 0.93
C53 C54 1.373(15)
C53 H53 0.93
C54 C55 1.359(16)
C54 H54 0.93
C55 C56 1.361(13)
C55 H55 0.93
C56 H56 0.93
C60 H60 0.98
